data_1100241
loop_
_publ_author_name
T.Grob
K.Harms
K.Dehnicke

_journal_name_full Z.Anorg.Allg.Chem.
_journal_page_first 1065
_journal_paper_doi 10.1002/(SICI)1521-3749(200005)626:5<1065::AID-ZAAC1065>3.0.CO;2-T
_journal_volume 626
_journal_year 2000
_chemical_formula_moiety
;
C72 H60 Cs4 N4 P4,2(C7 H8)
;
_chemical_formula_sum 'C86 H76 Cs4 N4 P4'
_chemical_name_systematic
;
tetrakis(\m~3~-Triphenylphosphoraneiminato)-tetra-cesium toluene solvate
;
_space_group_IT_number 14
_symmetry_cell_setting monoclinic
_symmetry_space_group_name_Hall '-P 2yn'
_symmetry_space_group_name_H-M 'P 1 21/n 1'
_cell_angle_alpha 90
_cell_angle_beta 91.055(6)
_cell_angle_gamma 90
_cell_formula_units_Z 4
_cell_length_a 14.1888(8)
_cell_length_b 22.5891(10)
_cell_length_c 24.9759(11)
_cell_volume 8003.724
_diffrn_ambient_temperature 193
_exptl_crystal_colour colorless.
_exptl_crystal_density_diffrn 1.511
_exptl_crystal_description prism
_refine_ls_R_factor_gt 2.78
_refine_ls_wR_factor_gt 2.78
_cod_original_sg_symbol_H-M 'P 21/n'
_cod_database_code 1100241

loop_
_symmetry_equiv_pos_site_id
_symmetry_equiv_pos_as_xyz
1 x,y,z
2 1/2+x,1/2-y,1/2+z
3 -x,-y,-z
4 -1/2-x,-1/2+y,-1/2-z

loop_
_atom_site_label
_atom_site_type_symbol
_atom_site_fract_x
_atom_site_fract_y
_atom_site_fract_z
Cs1 Cs 0.50112(1) 0.47628(1) 0.14608(1)
Cs2 Cs 0.33959(2) 0.51562(1) 0.27231(1)
Cs3 Cs 0.30801(2) 0.34063(1) 0.18923(1)
Cs4 Cs 0.53258(2) 0.37363(1) 0.29731(1)
P1 P 0.61665(6) 0.55226(4) 0.26827(4)
N1 N 0.5563(2) 0.49632(13) 0.26289(14)
C1 C 0.5833(2) 0.60473(16) 0.32131(16)
C2 C 0.5374(3) 0.5803(2) 0.3648(2)
H1 H 0.520(3) 0.538(2) 0.361(2)
C3 C 0.5134(4) 0.6150(3) 0.4077(2)
H2 H 0.484(3) 0.599(2) 0.436(2)
C4 C 0.5345(4) 0.6749(2) 0.4083(2)
H3 H 0.508(4) 0.700(2) 0.437(2)
C5 C 0.5770(3) 0.6999(2) 0.3655(2)
H4 H 0.589(3) 0.742(2) 0.363(2)
C6 C 0.6017(3) 0.66530(18) 0.32198(19)
H5 H 0.629(3) 0.6848(17) 0.2905(17)
C7 C 0.6187(2) 0.59875(15) 0.20782(16)
C8 C 0.5412(3) 0.63420(17) 0.19471(19)
H6 H 0.494(3) 0.6402(18) 0.2204(18)
C9 C 0.5311(3) 0.6600(2) 0.14485(19)
H7 H 0.485(3) 0.688(2) 0.1394(18)
C10 C 0.5985(3) 0.6514(2) 0.1066(2)
H8 H 0.594(3) 0.670(2) 0.074(2)
C11 C 0.6752(3) 0.6163(2) 0.11817(19)
H9 H 0.721(3) 0.616(2) 0.091(2)
C12 C 0.6860(3) 0.59073(18) 0.16810(18)
H10 H 0.740(3) 0.5662(18) 0.1772(17)
C13 C 0.7429(2) 0.54273(16) 0.28424(15)
C14 C 0.8073(3) 0.58882(18) 0.28915(17)
H11 H 0.783(3) 0.6266(18) 0.2842(16)
C15 C 0.9002(3) 0.5786(2) 0.3033(2)
H12 H 0.946(3) 0.6084(19) 0.3089(18)
C16 C 0.9325(3) 0.5217(2) 0.31147(19)
H13 H 1.002(3) 0.515(2) 0.3207(19)
C17 C 0.8699(3) 0.4753(2) 0.3062(2)
H14 H 0.891(3) 0.435(2) 0.3089(19)
C18 C 0.7765(3) 0.48569(19) 0.29316(19)
H15 H 0.736(3) 0.455(2) 0.2876(19)
P2 P 0.59550(6) 0.30697(4) 0.15707(4)
N2 N 0.5111(2) 0.34830(13) 0.16441(14)
C19 C 0.6258(2) 0.26272(15) 0.21674(16)
C20 C 0.7107(3) 0.26535(18) 0.24593(18)
H16 H 0.761(3) 0.2899(18) 0.2355(17)
C21 C 0.7209(3) 0.2393(2) 0.2959(2)
H17 H 0.782(3) 0.2414(19) 0.3164(19)
C22 C 0.6457(3) 0.2091(2) 0.3176(2)
H18 H 0.661(4) 0.190(2) 0.353(2)
C23 C 0.5617(4) 0.20502(18) 0.2893(2)
H19 H 0.517(3) 0.184(2) 0.304(2)
C24 C 0.5519(3) 0.23101(17) 0.23962(19)
H20 H 0.493(3) 0.2260(18) 0.2207(18)
C25 C 0.5836(3) 0.24868(16) 0.10594(17)
C26 C 0.6392(4) 0.19854(19) 0.1035(2)
H21 H 0.691(3) 0.194(2) 0.127(2)
C27 C 0.6203(5) 0.1546(2) 0.0647(3)
H22 H 0.664(3) 0.123(2) 0.065(2)
C28 C 0.5460(5) 0.1625(3) 0.0289(3)
H23 H 0.528(4) 0.131(3) 0.001(2)
C29 C 0.4919(4) 0.2122(3) 0.0299(3)
H24 H 0.430(5) 0.216(3) 0.000(3)
C30 C 0.5104(3) 0.2545(2) 0.0689(2)
H25 H 0.469(3) 0.289(2) 0.0673(18)
C31 C 0.7084(2) 0.34364(15) 0.14147(16)
C32 C 0.7304(3) 0.39450(17) 0.17025(18)
H26 H 0.696(3) 0.4076(16) 0.1976(17)
C33 C 0.8092(3) 0.42877(18) 0.15806(19)
H27 H 0.826(3) 0.4618(19) 0.1799(17)
C34 C 0.8651(3) 0.41315(19) 0.11605(19)
H28 H 0.920(3) 0.4390(17) 0.1069(16)
C35 C 0.8448(3) 0.3625(2) 0.08713(19)
H29 H 0.885(3) 0.3539(18) 0.0617(18)
C36 C 0.7674(3) 0.32771(19) 0.09976(18)
H30 H 0.757(2) 0.2955(17) 0.0820(16)
P3 P 0.23606(6) 0.48108(4) 0.10720(4)
N3 N 0.2876(2) 0.47614(14) 0.16121(13)
C37 C 0.2950(2) 0.52117(17) 0.05291(16)
C38 C 0.3516(3) 0.56898(19) 0.0669(2)
H31 H 0.359(3) 0.577(2) 0.103(2)
C39 C 0.3982(3) 0.6014(2) 0.0281(2)
H32 H 0.435(3) 0.634(2) 0.042(2)
C40 C 0.3890(3) 0.5865(2) -0.0245(2)
H33 H 0.423(4) 0.605(3) -0.047(2)
C41 C 0.3316(3) 0.5407(2) -0.0397(2)
H34 H 0.324(3) 0.529(2) -0.079(2)
C42 C 0.2847(3) 0.5084(2) -0.00134(18)
H35 H 0.238(3) 0.473(2) -0.014(2)
C43 C 0.2083(3) 0.40960(17) 0.07444(16)
C44 C 0.2784(3) 0.3766(2) 0.04960(19)
H36 H 0.336(2) 0.3960(15) 0.0422(14)
C45 C 0.2635(4) 0.3190(2) 0.0338(2)
H37 H 0.310(4) 0.298(2) 0.015(2)
C46 C 0.1776(4) 0.2927(2) 0.0423(2)
H38 H 0.167(3) 0.250(2) 0.0345(19)
C47 C 0.1084(4) 0.3236(2) 0.0677(3)
H39 H 0.053(3) 0.306(2) 0.0751(18)
C48 C 0.1233(3) 0.3816(2) 0.0831(2)
H40 H 0.081(3) 0.403(2) 0.1038(19)
C49 C 0.1195(2) 0.51776(16) 0.10572(16)
C50 C 0.0763(3) 0.52771(19) 0.15435(19)
H41 H 0.105(3) 0.5151(17) 0.1815(17)
C51 C -0.0108(3) 0.5552(2) 0.1566(2)
H42 H -0.038(3) 0.5560(19) 0.188(2)
C52 C -0.0555(3) 0.5736(2) 0.1107(2)
H43 H -0.118(4) 0.597(2) 0.111(2)
C53 C -0.0141(3) 0.5645(2) 0.0617(2)
H44 H -0.048(3) 0.5793(19) 0.0305(19)
C54 C 0.0732(3) 0.53690(19) 0.05954(19)
H45 H 0.100(3) 0.5300(18) 0.0273(19)
P4 P 0.24492(7) 0.37034(4) 0.33942(4)
N4 N 0.3277(2) 0.38749(14) 0.30419(14)
C55 C 0.2058(3) 0.42561(18) 0.38877(18)
C56 C 0.2741(5) 0.4583(3) 0.4147(3)
H46 H 0.334(3) 0.455(2) 0.408(2)
C57 C 0.2526(7) 0.5012(4) 0.4524(4)
H47 H 0.315(6) 0.530(4) 0.465(4)
C58 C 0.1603(7) 0.5115(4) 0.4643(4)
H48 H 0.149(6) 0.544(4) 0.490(4)
C59 C 0.0914(5) 0.4823(3) 0.4379(3)
H49 H 0.021(4) 0.488(2) 0.441(2)
C60 C 0.1134(4) 0.4394(2) 0.4001(2)
H50 H 0.064(3) 0.417(2) 0.384(2)
C61 C 0.1326(2) 0.35541(16) 0.30317(17)
C62 C 0.1104(3) 0.3914(2) 0.25995(19)
H51 H 0.145(3) 0.415(2) 0.250(2)
C63 C 0.0312(3) 0.3828(2) 0.2281(2)
H52 H 0.021(3) 0.408(2) 0.201(2)
C64 C -0.0279(3) 0.3371(2) 0.2385(3)
H53 H -0.079(3) 0.331(2) 0.219(2)
C65 C -0.0099(4) 0.3004(2) 0.2817(3)
H54 H -0.049(4) 0.267(3) 0.288(2)
C66 C 0.0696(3) 0.3097(2) 0.3136(3)
H55 H 0.077(3) 0.285(2) 0.340(2)
C67 C 0.2600(3) 0.30434(17) 0.38209(16)
C68 C 0.3305(3) 0.2645(2) 0.3689(2)
H56 H 0.366(3) 0.2727(18) 0.3370(18)
C69 C 0.3471(4) 0.2142(2) 0.3996(2)
H57 H 0.400(3) 0.187(2) 0.3924(19)
C70 C 0.2930(4) 0.2031(3) 0.4437(2)
H58 H 0.306(3) 0.166(2) 0.463(2)
C71 C 0.2241(5) 0.2419(3) 0.4571(2)
H59 H 0.187(4) 0.236(2) 0.487(2)
C72 C 0.2079(4) 0.2926(2) 0.4270(2)
H60 H 0.150(3) 0.320(2) 0.436(2)
C73 C 0.2049(9) 0.6488(4) 0.3309(4)
C74 C 0.1645(4) 0.6323(3) 0.2775(4)
H61 H 0.10780 0.61010 0.27460
C75 C 0.2104(5) 0.6497(3) 0.2335(3)
H62 H 0.18500 0.63940 0.19930
C76 C 0.2885(5) 0.6801(3) 0.2361(4)
H63 H 0.31790 0.69190 0.20390
C77 C 0.3269(6) 0.6946(3) 0.2820(4)
H64 H 0.38430 0.71620 0.28120
C78 C 0.2948(7) 0.6824(3) 0.3278(4)
H65 H 0.32750 0.69460 0.35950
C79 C 0.1863(16) 0.6433(7) 0.3834(8)
H66 H 0.24470 0.63460 0.40330
H67 H 0.14110 0.61110 0.38840
H68 H 0.15940 0.68040 0.39650
C80 C 0.7068(7) 0.3655(6) 0.4223(3)
C81 C 0.661(1) 0.3170(5) 0.4292(3)
H69 H 0.69400 0.28050 0.42650
C82 C 0.5708(11) 0.3156(5) 0.4398(3)
H70 H 0.54010 0.27860 0.44410
C83 C 0.5200(7) 0.3678(7) 0.4447(3)
H71 H 0.45470 0.36690 0.45260
C84 C 0.5652(10) 0.4206(5) 0.4380(3)
H72 H 0.53180 0.45690 0.44120
C85 C 0.6626(10) 0.4207(5) 0.4263(3)
H73 H 0.69640 0.45660 0.42140
C86 C 0.8095(9) 0.3613(6) 0.4110(5)
H74 H 0.82830 0.31960 0.40970
H75 H 0.84570 0.38160 0.43940
H76 H 0.82210 0.38010 0.37650

loop_
_atom_type_symbol
_atom_type_radius_bond
C 0.68
H 0.23
Cs 1.77
N 1.13
P 0.87
